data_4075067
loop_
_publ_author_name
'Imamura, Yuki'
'Kubo, Kazuyuki'
'Mizuta, Tsutomu'
'Miyoshi, Katsuhiko'

_publ_section_title
;
 Reactions of Ring-Slipped Iron Complexes Derived from P(S)Ph-Bridged
 [1]Ferrocenophane:&#x00A0; Synthesis of Bis(half-sandwich)
 Heterodinuclear Complexes
;
_journal_issue 9
_journal_name_full Organometallics
_journal_page_first 2301
_journal_paper_doi 10.1021/om060020v
_journal_volume 25
_journal_year 2006
_chemical_formula_sum 'C25 H31 Fe O9 P3 S W'
_chemical_formula_weight 840.17
_chemical_name_systematic
; 
 ? 
;
_space_group_IT_number 19
_symmetry_cell_setting orthorhombic
_symmetry_space_group_name_Hall 'P 2ac 2ab'
_symmetry_space_group_name_H-M 'P 21 21 21'
_atom_sites_solution_hydrogens geom
_atom_sites_solution_primary direct
_atom_sites_solution_secondary difmap
_audit_creation_method SHELXL-97
_cell_angle_alpha 90.00
_cell_angle_beta 90.00
_cell_angle_gamma 90.00
_cell_formula_units_Z 4
_cell_length_a 9.74300(10)
_cell_length_b 13.24900(10)
_cell_length_c 23.1550(2)
_cell_measurement_temperature 200(2)
_cell_measurement_theta_max 27.5
_cell_volume 2988.96(5)
_computing_cell_refinement HKL
_computing_data_collection HKL
_computing_data_reduction HKL
_computing_structure_refinement 'SHELXL-97 (Sheldrick, 1997)'
_computing_structure_solution 'SHELXS-97 (Sheldrick, 1990)'
_diffrn_ambient_temperature 200(2)
_diffrn_detector_area_resol_mean 10.0
_diffrn_measured_fraction_theta_full 0.988
_diffrn_measured_fraction_theta_max 0.988
_diffrn_measurement_device_type 'Mac Science DIP2030 Imaging Plate'
_diffrn_radiation_monochromator graphite
_diffrn_radiation_source 'fine-focus rotating anode'
_diffrn_radiation_type MoK\a
_diffrn_radiation_wavelength 0.71069
_diffrn_reflns_av_R_equivalents 0.0177
_diffrn_reflns_av_sigmaI/netI 0.0228
_diffrn_reflns_limit_h_max 12
_diffrn_reflns_limit_h_min 0
_diffrn_reflns_limit_k_max 17
_diffrn_reflns_limit_k_min 0
_diffrn_reflns_limit_l_max 30
_diffrn_reflns_limit_l_min -30
_diffrn_reflns_number 7065
_diffrn_reflns_theta_full 27.94
_diffrn_reflns_theta_max 27.94
_diffrn_reflns_theta_min 3.54
_exptl_absorpt_coefficient_mu 4.610
_exptl_absorpt_correction_T_max 0.8022
_exptl_absorpt_correction_T_min 0.1592
_exptl_crystal_colour red
_exptl_crystal_density_diffrn 1.867
_exptl_crystal_density_method 'not measured'
_exptl_crystal_F_000 1656
_exptl_crystal_size_max 0.63
_exptl_crystal_size_mid 0.40
_exptl_crystal_size_min 0.05
_refine_diff_density_max 2.854
_refine_diff_density_min -1.599
_refine_diff_density_rms 0.162
_refine_ls_abs_structure_details 'Flack H D (1983), Acta Cryst. A39, 876-881'
_refine_ls_abs_structure_Flack 0.370(8)
_refine_ls_extinction_coef 0.0033(3)
_refine_ls_extinction_expression Fc^*^=kFc[1+0.001xFc^2^\l^3^/sin(2\q)]^-1/4^
_refine_ls_extinction_method SHELXL
_refine_ls_goodness_of_fit_ref 1.032
_refine_ls_hydrogen_treatment mixed
_refine_ls_matrix_type full
_refine_ls_number_parameters 368
_refine_ls_number_reflns 6824
_refine_ls_number_restraints 0
_refine_ls_restrained_S_all 1.032
_refine_ls_R_factor_all 0.0397
_refine_ls_R_factor_gt 0.0395
_refine_ls_shift/su_max 0.002
_refine_ls_shift/su_mean 0.000
_refine_ls_structure_factor_coef Fsqd
_refine_ls_weighting_details 'calc w=1/[\s^2^(Fo^2^)+(0.0730P)^2^+13.6135P] where P=(Fo^2^+2Fc^2^)/3'
_refine_ls_weighting_scheme calc
_refine_ls_wR_factor_gt 0.1046
_refine_ls_wR_factor_ref 0.1048
_reflns_number_gt 6778
_reflns_number_total 6824
_reflns_threshold_expression >2sigma(I)
_cod_data_source_file om060020vsi20060107_125139.cif
_cod_data_source_block 5W
_cod_database_code 4075067

loop_
_symmetry_equiv_pos_as_xyz
'x, y, z'
'-x+1/2, -y, z+1/2'
'x+1/2, -y+1/2, -z'
'-x, y+1/2, -z+1/2'

loop_
_atom_site_label
_atom_site_type_symbol
_atom_site_fract_x
_atom_site_fract_y
_atom_site_fract_z
_atom_site_U_iso_or_equiv
_atom_site_adp_type
_atom_site_occupancy
_atom_site_symmetry_multiplicity
_atom_site_calc_flag
_atom_site_refinement_flags
W1 W 0.88557(2) 0.895962(17) 0.973142(9) 0.01739(9) Uani 1 1 d .
Fe1 Fe 0.82871(8) 1.15499(6) 1.19211(3) 0.01363(16) Uani 1 1 d .
S1 S 0.85292(16) 1.15411(11) 1.08974(6) 0.0207(3) Uani 1 1 d .
P1 P 0.74433(15) 1.02648(10) 1.09553(6) 0.0142(3) Uani 1 1 d .
P2 P 0.75515(16) 1.30731(11) 1.19708(7) 0.0195(3) Uani 1 1 d .
P3 P 1.03921(15) 1.19510(12) 1.20606(7) 0.0188(3) Uani 1 1 d .
C1 C 0.7322(6) 1.0211(4) 1.1725(2) 0.0157(10) Uani 1 1 d .
C2 C 0.8490(7) 1.0006(4) 1.2082(3) 0.0225(12) Uani 1 1 d .
H1 H 0.9260 0.9602 1.1983 0.027 Uiso 1 1 calc R
C3 C 0.8280(8) 1.0524(5) 1.2615(3) 0.0269(13) Uani 1 1 d .
H2 H 0.8897 1.0524 1.2933 0.032 Uiso 1 1 calc R
C4 C 0.7007(7) 1.1036(6) 1.2594(3) 0.0286(13) Uani 1 1 d .
H3 H 0.6621 1.1434 1.2894 0.034 Uiso 1 1 calc R
C5 C 0.6401(6) 1.0847(4) 1.2039(3) 0.0224(12) Uani 1 1 d .
H4 H 0.5545 1.1098 1.1905 0.027 Uiso 1 1 calc R
C6 C 0.8302(6) 0.9184(4) 1.0704(2) 0.0170(11) Uani 1 1 d .
C7 C 0.9776(6) 0.9124(5) 1.0665(3) 0.0198(11) Uani 1 1 d .
H5 H 1.0403 0.9653 1.0750 0.024 Uiso 1 1 calc R
C8 C 1.0125(7) 0.8145(5) 1.0478(3) 0.0246(13) Uani 1 1 d .
H6 H 1.1029 0.7898 1.0416 0.030 Uiso 1 1 calc R
C9 C 0.8895(8) 0.7591(5) 1.0399(3) 0.0257(12) Uani 1 1 d .
H7 H 0.8839 0.6907 1.0278 0.031 Uiso 1 1 calc R
C10 C 0.7766(7) 0.8219(5) 1.0528(3) 0.0215(12) Uani 1 1 d .
H8 H 0.6825 0.8039 1.0503 0.026 Uiso 1 1 calc R
C11 C 0.5734(6) 1.0331(5) 1.0672(3) 0.0211(11) Uani 1 1 d .
C12 C 0.5326(8) 1.1177(8) 1.0362(4) 0.048(2) Uani 1 1 d .
H9 H 0.5951 1.1717 1.0302 0.057 Uiso 1 1 calc R
C13 C 0.3985(9) 1.1233(10) 1.0137(5) 0.065(3) Uani 1 1 d .
H10 H 0.3683 1.1815 0.9935 0.078 Uiso 1 1 calc R
C14 C 0.3112(9) 1.0412(11) 1.0219(4) 0.061(3) Uani 1 1 d .
H11 H 0.2225 1.0423 1.0049 0.073 Uiso 1 1 calc R
C15 C 0.3504(8) 0.9579(8) 1.0544(4) 0.0407(19) Uani 1 1 d .
H12 H 0.2876 0.9043 1.0613 0.049 Uiso 1 1 calc R
C16 C 0.4827(7) 0.9540(5) 1.0765(3) 0.0293(14) Uani 1 1 d .
H13 H 0.5113 0.8969 1.0982 0.035 Uiso 1 1 calc R
C17 C 0.5111(8) 1.3985(7) 1.2126(5) 0.049(2) Uani 1 1 d .
H14 H 0.5687 1.4582 1.2064 0.074 Uiso 1 1 calc R
H15 H 0.4769 1.3984 1.2524 0.074 Uiso 1 1 calc R
H16 H 0.4333 1.4001 1.1858 0.074 Uiso 1 1 calc R
C18 C 0.7906(10) 1.3461(7) 1.3075(3) 0.0385(18) Uani 1 1 d .
H17 H 0.8502 1.2875 1.3136 0.058 Uiso 1 1 calc R
H18 H 0.6951 1.3272 1.3153 0.058 Uiso 1 1 calc R
H19 H 0.8180 1.4006 1.3337 0.058 Uiso 1 1 calc R
C19 C 0.7963(10) 1.4859(6) 1.1421(5) 0.043(2) Uani 1 1 d .
H20 H 0.8152 1.5125 1.1808 0.065 Uiso 1 1 calc R
H21 H 0.7066 1.5102 1.1290 0.065 Uiso 1 1 calc R
H22 H 0.8676 1.5090 1.1153 0.065 Uiso 1 1 calc R
C20 C 1.1942(9) 1.2405(6) 1.3003(4) 0.0406(19) Uani 1 1 d .
H23 H 1.2370 1.2904 1.2747 0.061 Uiso 1 1 calc R
H24 H 1.2588 1.1851 1.3074 0.061 Uiso 1 1 calc R
H25 H 1.1700 1.2726 1.3370 0.061 Uiso 1 1 calc R
C21 C 1.1250(10) 1.3217(7) 1.1254(4) 0.0449(19) Uani 1 1 d .
H26 H 1.0459 1.3605 1.1116 0.067 Uiso 1 1 calc R
H27 H 1.1324 1.2588 1.1034 0.067 Uiso 1 1 calc R
H28 H 1.2088 1.3615 1.1203 0.067 Uiso 1 1 calc R
C22 C 1.2858(7) 1.1177(7) 1.1823(4) 0.041(2) Uani 1 1 d .
H29 H 1.3173 1.0951 1.2204 0.061 Uiso 1 1 calc R
H30 H 1.3146 1.1877 1.1760 0.061 Uiso 1 1 calc R
H31 H 1.3259 1.0745 1.1524 0.061 Uiso 1 1 calc R
C23 C 0.9443(8) 1.0300(6) 0.9459(3) 0.0309(14) Uani 1 1 d .
C24 C 0.9666(7) 0.8358(6) 0.9044(3) 0.0269(14) Uani 1 1 d .
C25 C 0.7166(7) 0.9116(5) 0.9277(3) 0.0256(13) Uani 1 1 d .
O1 O 0.5907(5) 1.3089(4) 1.2026(3) 0.0322(11) Uani 1 1 d .
O2 O 0.8029(6) 1.3797(4) 1.2488(2) 0.0296(10) Uani 1 1 d .
O3 O 0.7956(6) 1.3769(4) 1.1439(3) 0.0330(11) Uani 1 1 d .
O4 O 1.0731(6) 1.2017(5) 1.2736(2) 0.0398(13) Uani 1 1 d .
O5 O 1.1071(5) 1.2986(4) 1.1859(2) 0.0302(10) Uani 1 1 d .
O6 O 1.1391(5) 1.1115(4) 1.1797(3) 0.0346(12) Uani 1 1 d .
O7 O 0.9794(8) 1.1095(6) 0.9333(4) 0.0598(19) Uani 1 1 d .
O8 O 1.0162(6) 0.7969(5) 0.8643(3) 0.0444(15) Uani 1 1 d .
O9 O 0.6144(6) 0.9179(5) 0.9041(3) 0.0446(14) Uani 1 1 d .

loop_
_atom_site_aniso_label
_atom_site_aniso_U_11
_atom_site_aniso_U_22
_atom_site_aniso_U_33
_atom_site_aniso_U_23
_atom_site_aniso_U_13
_atom_site_aniso_U_12
W1 0.01617(12) 0.01864(12) 0.01735(12) -0.00033(8) 0.00052(8) 0.00149(9)
Fe1 0.0109(3) 0.0129(3) 0.0171(4) -0.0018(3) 0.0017(3) -0.0016(3)
S1 0.0266(7) 0.0166(6) 0.0190(6) -0.0006(5) 0.0032(5) -0.0085(5)
P1 0.0130(6) 0.0119(6) 0.0177(6) -0.0018(5) 0.0004(5) -0.0018(5)
P2 0.0164(6) 0.0155(6) 0.0268(7) -0.0068(6) 0.0008(6) 0.0019(5)
P3 0.0118(6) 0.0182(7) 0.0264(7) -0.0009(6) -0.0009(5) -0.0013(5)
C1 0.018(3) 0.014(2) 0.015(2) -0.0021(19) 0.004(2) -0.005(2)
C2 0.030(3) 0.014(2) 0.023(3) 0.003(2) -0.001(2) 0.001(2)
C3 0.035(3) 0.024(3) 0.022(3) 0.004(2) 0.000(3) -0.015(3)
C4 0.034(3) 0.032(3) 0.020(3) -0.007(3) 0.011(2) -0.011(3)
C5 0.015(3) 0.019(3) 0.034(3) -0.005(2) 0.009(2) -0.005(2)
C6 0.016(2) 0.016(3) 0.019(3) -0.0054(19) 0.005(2) -0.002(2)
C7 0.015(2) 0.021(3) 0.023(3) -0.004(2) -0.002(2) 0.002(2)
C8 0.023(3) 0.028(3) 0.023(3) -0.004(2) -0.003(2) 0.008(3)
C9 0.036(3) 0.018(2) 0.023(3) -0.005(2) -0.001(3) 0.010(3)
C10 0.024(3) 0.015(3) 0.025(3) -0.004(2) 0.002(2) -0.004(2)
C11 0.017(3) 0.023(3) 0.023(3) 0.001(2) -0.002(2) 0.000(2)
C12 0.024(3) 0.058(5) 0.061(5) 0.032(5) -0.003(3) 0.002(3)
C13 0.030(4) 0.092(8) 0.072(7) 0.050(6) -0.011(4) 0.005(5)
C14 0.022(4) 0.122(10) 0.039(5) 0.000(6) -0.007(3) -0.005(5)
C15 0.021(3) 0.056(5) 0.045(4) -0.022(4) 0.000(3) -0.009(3)
C16 0.020(3) 0.027(3) 0.041(4) -0.007(3) 0.003(3) -0.003(3)
C17 0.025(3) 0.037(4) 0.086(7) -0.019(5) 0.004(4) 0.016(4)
C18 0.046(4) 0.043(4) 0.027(3) -0.014(3) 0.008(3) -0.009(4)
C19 0.049(5) 0.020(3) 0.061(5) 0.005(3) 0.004(4) 0.001(3)
C20 0.049(5) 0.033(4) 0.040(4) -0.008(3) -0.023(4) -0.005(3)
C21 0.042(4) 0.043(4) 0.050(5) 0.016(4) 0.005(4) -0.014(4)
C22 0.012(3) 0.043(5) 0.067(5) -0.014(4) 0.000(3) 0.007(3)
C23 0.030(3) 0.026(3) 0.036(4) 0.006(3) 0.002(3) -0.001(3)
C24 0.026(3) 0.040(4) 0.015(3) -0.005(2) 0.001(2) 0.006(3)
C25 0.022(3) 0.030(3) 0.025(3) 0.007(2) -0.003(2) 0.001(2)
O1 0.018(2) 0.026(2) 0.053(3) -0.011(2) 0.001(2) 0.0070(19)
O2 0.036(3) 0.023(2) 0.031(2) -0.0118(19) -0.001(2) -0.002(2)
O3 0.044(3) 0.015(2) 0.039(3) -0.0015(19) 0.004(2) 0.004(2)
O4 0.030(3) 0.063(4) 0.027(3) -0.001(2) -0.008(2) -0.015(3)
O5 0.024(2) 0.022(2) 0.045(3) -0.0005(19) 0.000(2) -0.009(2)
O6 0.013(2) 0.026(2) 0.065(4) -0.006(2) 0.000(2) 0.0009(19)
O7 0.070(5) 0.040(3) 0.069(5) 0.015(3) 0.016(4) -0.016(4)
O8 0.040(3) 0.061(4) 0.033(3) -0.003(3) 0.004(2) 0.020(3)
O9 0.031(3) 0.056(3) 0.047(3) 0.018(3) -0.013(3) 0.001(3)

loop_
_atom_type_symbol
_atom_type_description
_atom_type_scat_dispersion_real
_atom_type_scat_dispersion_imag
_atom_type_scat_source
C C 0.0033 0.0016 'International Tables Vol C Tables 4.2.6.8 and 6.1.1.4'
H H 0.0000 0.0000 'International Tables Vol C Tables 4.2.6.8 and 6.1.1.4'
O O 0.0106 0.0060 'International Tables Vol C Tables 4.2.6.8 and 6.1.1.4'
P P 0.1023 0.0942 'International Tables Vol C Tables 4.2.6.8 and 6.1.1.4'
S S 0.1246 0.1234 'International Tables Vol C Tables 4.2.6.8 and 6.1.1.4'
Fe Fe 0.3463 0.8444 'International Tables Vol C Tables 4.2.6.8 and 6.1.1.4'
W W -0.8490 6.8722 'International Tables Vol C Tables 4.2.6.8 and 6.1.1.4'

loop_
_geom_angle_atom_site_label_1
_geom_angle_atom_site_label_2
_geom_angle_atom_site_label_3
_geom_angle
C24 W1 C25 86.9(3)
C24 W1 C23 89.4(3)
C25 W1 C23 88.7(3)
C24 W1 C6 159.1(3)
C25 W1 C6 108.0(3)
C23 W1 C6 105.1(3)
C24 W1 C10 130.9(3)
C25 W1 C10 94.9(3)
C23 W1 C10 139.6(3)
C6 W1 C10 35.9(2)
C24 W1 C7 129.4(2)
C25 W1 C7 143.3(2)
C23 W1 C7 95.7(3)
C6 W1 C7 35.8(2)
C10 W1 C7 59.2(2)
C24 W1 C9 102.2(3)
C25 W1 C9 116.2(3)
C23 W1 C9 152.8(3)
C6 W1 C9 58.3(2)
C10 W1 C9 34.7(2)
C7 W1 C9 57.9(2)
C24 W1 C8 101.3(3)
C25 W1 C8 150.5(3)
C23 W1 C8 119.3(3)
C6 W1 C8 58.5(2)
C10 W1 C8 58.3(2)
C7 W1 C8 34.6(2)
C9 W1 C8 34.6(3)
C1 Fe1 C5 40.4(2)
C1 Fe1 C2 40.4(2)
C5 Fe1 C2 67.7(3)
C1 Fe1 C3 67.1(2)
C5 Fe1 C3 66.9(3)
C2 Fe1 C3 39.8(3)
C1 Fe1 C4 67.3(2)
C5 Fe1 C4 40.1(3)
C2 Fe1 C4 66.9(3)
C3 Fe1 C4 39.2(3)
C1 Fe1 P3 133.16(18)
C5 Fe1 P3 159.6(2)
C2 Fe1 P3 97.2(2)
C3 Fe1 P3 92.8(2)
C4 Fe1 P3 122.3(2)
C1 Fe1 P2 132.08(18)
C5 Fe1 P2 96.86(17)
C2 Fe1 P2 160.7(2)
C3 Fe1 P2 124.5(2)
C4 Fe1 P2 93.8(2)
P3 Fe1 P2 94.50(7)
C1 Fe1 S1 79.70(16)
C5 Fe1 S1 102.48(19)
C2 Fe1 S1 99.40(18)
C3 Fe1 S1 139.2(2)
C4 Fe1 S1 142.4(2)
P3 Fe1 S1 93.24(7)
P2 Fe1 S1 95.22(7)
P1 S1 Fe1 83.40(7)
C6 P1 C1 109.2(3)
C6 P1 C11 111.2(3)
C1 P1 C11 107.8(3)
C6 P1 S1 114.5(2)
C1 P1 S1 97.78(19)
C11 P1 S1 115.2(2)
O3 P2 O2 99.2(3)
O3 P2 O1 107.6(3)
O2 P2 O1 102.8(3)
O3 P2 Fe1 114.9(2)
O2 P2 Fe1 120.4(2)
O1 P2 Fe1 110.5(2)
O5 P3 O6 103.4(3)
O5 P3 O4 98.9(3)
O6 P3 O4 106.6(3)
O5 P3 Fe1 124.5(2)
O6 P3 Fe1 110.7(2)
O4 P3 Fe1 111.0(2)
C5 C1 C2 108.4(5)
C5 C1 P1 121.7(5)
C2 C1 P1 122.1(4)
C5 C1 Fe1 70.5(3)
C2 C1 Fe1 70.9(3)
P1 C1 Fe1 99.0(3)
C3 C2 C1 107.1(6)
C3 C2 Fe1 70.7(4)
C1 C2 Fe1 68.7(3)
C3 C2 H1 126.4
C1 C2 H1 126.4
Fe1 C2 H1 125.7
C4 C3 C2 109.1(6)
C4 C3 Fe1 70.5(4)
C2 C3 Fe1 69.5(3)
C4 C3 H2 125.5
C2 C3 H2 125.5
Fe1 C3 H2 126.1
C3 C4 C5 107.9(6)
C3 C4 Fe1 70.2(4)
C5 C4 Fe1 68.8(3)
C3 C4 H3 126.0
C5 C4 H3 126.0
Fe1 C4 H3 126.5
C1 C5 C4 107.5(6)
C1 C5 Fe1 69.0(3)
C4 C5 Fe1 71.1(3)
C1 C5 H4 126.3
C4 C5 H4 126.3
Fe1 C5 H4 125.2
C10 C6 C7 107.1(5)
C10 C6 P1 130.1(5)
C7 C6 P1 122.7(4)
C10 C6 W1 72.4(3)
C7 C6 W1 72.7(3)
P1 C6 W1 122.2(3)
C8 C7 C6 108.1(5)
C8 C7 W1 74.0(4)
C6 C7 W1 71.5(3)
C8 C7 H5 125.9
C6 C7 H5 125.9
W1 C7 H5 120.3
C7 C8 C9 108.2(6)
C7 C8 W1 71.3(4)
C9 C8 W1 72.6(4)
C7 C8 H6 125.9
C9 C8 H6 125.9
W1 C8 H6 121.8
C10 C9 C8 109.1(5)
C10 C9 W1 71.1(4)
C8 C9 W1 72.8(4)
C10 C9 H7 125.5
C8 C9 H7 125.5
W1 C9 H7 122.3
C9 C10 C6 107.5(6)
C9 C10 W1 74.2(4)
C6 C10 W1 71.7(3)
C9 C10 H8 126.2
C6 C10 H8 126.2
W1 C10 H8 119.7
C12 C11 C16 120.5(7)
C12 C11 P1 119.6(5)
C16 C11 P1 119.8(5)
C11 C12 C13 119.9(8)
C11 C12 H9 120.0
C13 C12 H9 120.0
C14 C13 C12 118.4(9)
C14 C13 H10 120.8
C12 C13 H10 120.8
C15 C14 C13 121.7(8)
C15 C14 H11 119.1
C13 C14 H11 119.1
C16 C15 C14 119.0(8)
C16 C15 H12 120.5
C14 C15 H12 120.5
C15 C16 C11 120.4(8)
C15 C16 H13 119.8
C11 C16 H13 119.8
O1 C17 H14 109.5
O1 C17 H15 109.5
H14 C17 H15 109.5
O1 C17 H16 109.5
H14 C17 H16 109.5
H15 C17 H16 109.5
O2 C18 H17 109.5
O2 C18 H18 109.5
H17 C18 H18 109.5
O2 C18 H19 109.5
H17 C18 H19 109.5
H18 C18 H19 109.5
O3 C19 H20 109.5
O3 C19 H21 109.5
H20 C19 H21 109.5
O3 C19 H22 109.5
H20 C19 H22 109.5
H21 C19 H22 109.5
O4 C20 H23 109.5
O4 C20 H24 109.5
H23 C20 H24 109.5
O4 C20 H25 109.5
H23 C20 H25 109.5
H24 C20 H25 109.5
O5 C21 H26 109.5
O5 C21 H27 109.5
H26 C21 H27 109.5
O5 C21 H28 109.5
H26 C21 H28 109.5
H27 C21 H28 109.5
O6 C22 H29 109.5
O6 C22 H30 109.5
H29 C22 H30 109.5
O6 C22 H31 109.5
H29 C22 H31 109.5
H30 C22 H31 109.5
O7 C23 W1 176.0(8)
O8 C24 W1 177.8(7)
O9 C25 W1 175.8(6)
C17 O1 P2 124.2(5)
C18 O2 P2 119.8(5)
C19 O3 P2 127.1(6)
C20 O4 P3 127.8(6)
C21 O5 P3 121.2(5)
C22 O6 P3 123.5(5)

loop_
_geom_bond_atom_site_label_1
_geom_bond_atom_site_label_2
_geom_bond_distance
W1 C24 1.947(6)
W1 C25 1.964(6)
W1 C23 1.970(7)
W1 C6 2.334(6)
W1 C10 2.342(7)
W1 C7 2.349(6)
W1 C9 2.383(6)
W1 C8 2.384(7)
Fe1 C1 2.058(6)
Fe1 C5 2.078(6)
Fe1 C2 2.088(6)
Fe1 C3 2.105(6)
Fe1 C4 2.109(6)
Fe1 P3 2.1431(16)
Fe1 P2 2.1446(17)
Fe1 S1 2.3820(17)
S1 P1 1.999(2)
P1 C6 1.758(6)
P1 C1 1.787(6)
P1 C11 1.793(6)
P2 O3 1.588(6)
P2 O2 1.604(5)
P2 O1 1.607(5)
P3 O5 1.592(5)
P3 O6 1.596(5)
P3 O4 1.600(6)
C1 C5 1.430(8)
C1 C2 1.433(9)
C2 C3 1.426(9)
C2 H1 0.9500
C3 C4 1.415(11)
C3 H2 0.9500
C4 C5 1.436(9)
C4 H3 0.9500
C5 H4 0.9500
C6 C10 1.440(8)
C6 C7 1.440(8)
C7 C8 1.409(9)
C7 H5 0.9500
C8 C9 1.417(10)
C8 H6 0.9500
C9 C10 1.411(9)
C9 H7 0.9500
C10 H8 0.9500
C11 C12 1.388(10)
C11 C16 1.388(9)
C12 C13 1.408(11)
C12 H9 0.9500
C13 C14 1.393(16)
C13 H10 0.9500
C14 C15 1.389(16)
C14 H11 0.9500
C15 C16 1.388(11)
C15 H12 0.9500
C16 H13 0.9500
C17 O1 1.437(9)
C17 H14 0.9800
C17 H15 0.9800
C17 H16 0.9800
C18 O2 1.435(10)
C18 H17 0.9800
C18 H18 0.9800
C18 H19 0.9800
C19 O3 1.445(8)
C19 H20 0.9800
C19 H21 0.9800
C19 H22 0.9800
C20 O4 1.428(9)
C20 H23 0.9800
C20 H24 0.9800
C20 H25 0.9800
C21 O5 1.444(10)
C21 H26 0.9800
C21 H27 0.9800
C21 H28 0.9800
C22 O6 1.433(8)
C22 H29 0.9800
C22 H30 0.9800
C22 H31 0.9800
C23 O7 1.144(10)
C24 O8 1.166(9)
C25 O9 1.140(9)
